data_2212344
loop_
_publ_author_name
'K. Chinnakali'
'M. Poornachandran'
'R. Raghunathan'
'Hoong-Kun Fun'

_publ_section_title
3-Ethyl-2-phenylsulfonyl-1,2,3,3a,10,10a,11,11a-octahydro-5<i>H</i>-pyrrolo[3,4:2',3']pyrrolo[1,5-<i>b</i>]isoquinolin-5-one
_journal_coeditor_code RZ2111
_journal_issue 2
_journal_name_full 'Acta Crystallographica Section E'
_journal_page_first o1028
_journal_page_last o1029
_journal_paper_doi 10.1107/S1600536807003728
_journal_volume 63
_journal_year 2007
_chemical_formula_iupac 'C22 H24 N2 O3 S'
_chemical_formula_moiety 'C22 H24 N2 O3 S'
_chemical_formula_sum 'C22 H24 N2 O3 S'
_chemical_formula_weight 396.49
_chemical_name_systematic
;
3-Ethyl-2-phenylsulfonyl-1,2,3,3a,10,10a,11,11a-octahydro-
5H-pyrrolo[3,4:2',3']pyrrolo[1,5-b]isoquinolin-5-one
;
_space_group_IT_number 14
_symmetry_cell_setting monoclinic
_symmetry_space_group_name_Hall '-P 2ybc'
_symmetry_space_group_name_H-M 'P 1 21/c 1'
_atom_sites_solution_hydrogens geom
_atom_sites_solution_primary direct
_atom_sites_solution_secondary difmap
_audit_creation_method SHELXL-97
_cell_angle_alpha 90.00
_cell_angle_beta 106.6600(10)
_cell_angle_gamma 90.00
_cell_formula_units_Z 4
_cell_length_a 10.7021(2)
_cell_length_b 11.8115(2)
_cell_length_c 15.7264(3)
_cell_measurement_reflns_used 7955
_cell_measurement_temperature 100.00(10)
_cell_measurement_theta_max 43.50
_cell_measurement_theta_min 2.19
_cell_volume 1904.49(6)
_computing_cell_refinement APEX2
_computing_data_collection 'APEX2 (Bruker, 2005)'
_computing_data_reduction 'SAINT (Bruker, 2005)'
_computing_molecular_graphics SHELXTL
_computing_publication_material 'SHELXTL and PLATON (Spek, 2003)'
_computing_structure_refinement SHELXTL
_computing_structure_solution 'SHELXTL (Sheldrick, 1998)'
_diffrn_ambient_temperature 100.00(10)
_diffrn_detector_area_resol_mean 8.33
_diffrn_measured_fraction_theta_full 0.994
_diffrn_measured_fraction_theta_max 0.994
_diffrn_measurement_device_type
;
Bruker SMART APEX2 CCD
;
_diffrn_measurement_method \w
_diffrn_radiation_monochromator graphite
_diffrn_radiation_source 'fine-focus sealed tube'
_diffrn_radiation_type MoK\a
_diffrn_radiation_wavelength 0.71073
_diffrn_reflns_av_R_equivalents 0.0265
_diffrn_reflns_av_sigmaI/netI 0.0294
_diffrn_reflns_limit_h_max 19
_diffrn_reflns_limit_h_min -19
_diffrn_reflns_limit_k_max 21
_diffrn_reflns_limit_k_min -18
_diffrn_reflns_limit_l_max 28
_diffrn_reflns_limit_l_min -28
_diffrn_reflns_number 40101
_diffrn_reflns_theta_full 40.00
_diffrn_reflns_theta_max 40.00
_diffrn_reflns_theta_min 2.19
_diffrn_standards_number 0
_exptl_absorpt_coefficient_mu 0.197
_exptl_absorpt_correction_T_max 0.9169
_exptl_absorpt_correction_T_min 0.8901
_exptl_absorpt_correction_type multi-scan
_exptl_absorpt_process_details '(SADABS; Bruker, 2005)'
_exptl_crystal_colour yellow
_exptl_crystal_density_diffrn 1.383
_exptl_crystal_density_method 'not measured'
_exptl_crystal_description Block
_exptl_crystal_F_000 840
_exptl_crystal_size_max 0.58
_exptl_crystal_size_mid 0.55
_exptl_crystal_size_min 0.45
_refine_diff_density_max 0.551
_refine_diff_density_min -0.937
_refine_ls_extinction_method none
_refine_ls_goodness_of_fit_ref 1.069
_refine_ls_hydrogen_treatment constr
_refine_ls_matrix_type full
_refine_ls_number_parameters 262
_refine_ls_number_reflns 11737
_refine_ls_number_restraints 7
_refine_ls_restrained_S_all 1.069
_refine_ls_R_factor_all 0.0590
_refine_ls_R_factor_gt 0.0442
_refine_ls_shift/su_max 0.001
_refine_ls_shift/su_mean 0.000
_refine_ls_structure_factor_coef Fsqd
_refine_ls_weighting_details 'calc w=1/[\s^2^(Fo^2^)+(0.0592P)^2^+0.5945P] where P=(Fo^2^+2Fc^2^)/3'
_refine_ls_weighting_scheme calc
_refine_ls_wR_factor_gt 0.1203
_refine_ls_wR_factor_ref 0.1305
_reflns_number_gt 9292
_reflns_number_total 11737
_reflns_threshold_expression I>2\s(I)
_cod_data_source_file rz2111.cif
_cod_data_source_block I
_cod_depositor_comments
;
The following automatic conversions were performed:
'_symmetry_cell_setting' value 'Monoclinic' changed to 'monoclinic'
according to '/home/saulius/struct/CIF-dictionaries/cif_core.dic'
dictionary named 'cif_core.dic' version 2.4.1 from 2010-06-29.

Automatic conversion script
Id: cif_fix_enum 1527 2010-12-29 10:47:43Z saulius 

The following automatic conversions were performed:

'_symmetry_cell_setting' value 'Monoclinic' changed to 'monoclinic'
according to /home/saulius/struct/CIF-dictionaries/cif_core.dic
dictionary named 'cif_core.dic' version 2.4.1 from 2010-06-29.

Automatic conversion script
Id: cif_fix_values 1715 2011-07-08 13:25:40Z adriana 
;
_cod_original_sg_symbol_H-M 'P 21/c'
_cod_database_code 2212344
_cod_database_fobs_code 2212344

loop_
_symmetry_equiv_pos_as_xyz
'x, y, z'
'-x, y+1/2, -z+1/2'
'-x, -y, -z'
'x, -y-1/2, z-1/2'

loop_
_atom_site_type_symbol
_atom_site_label
_atom_site_fract_x
_atom_site_fract_y
_atom_site_fract_z
_atom_site_U_iso_or_equiv
_atom_site_adp_type
_atom_site_calc_flag
_atom_site_refinement_flags
_atom_site_occupancy
_atom_site_disorder_assembly
_atom_site_disorder_group
S S1 0.122829(19) 0.679726(18) 0.222115(12) 0.01568(4) Uani d . 1 . .
O O1 0.06150(7) 0.75641(7) 0.15153(4) 0.02251(13) Uani d . 1 . .
O O2 0.11433(7) 0.55979(6) 0.20688(5) 0.02319(13) Uani d . 1 . .
O O3 0.33795(7) 0.57132(6) 0.53319(5) 0.02572(14) Uani d . 1 . .
N N1 0.06049(7) 0.70539(6) 0.30275(4) 0.01494(11) Uani d . 1 . .
N N2 0.2604(5) 0.7479(4) 0.4966(3) 0.0117(5) Uani d PD 0.50 A 1
N N2A 0.2628(5) 0.7484(5) 0.4864(3) 0.0279(10) Uani d PD 0.50 A 2
C C1 0.04348(9) 0.82495(7) 0.32505(5) 0.01875(13) Uani d . 1 . .
H H1A -0.0428 0.8537 0.2899 0.022 Uiso calc R 1 . .
H H1B 0.1123 0.8730 0.3130 0.022 Uiso calc R 1 . .
C C2 0.05405(8) 0.82496(7) 0.42485(5) 0.01620(12) Uani d . 1 A .
H H2 -0.0339 0.8289 0.4350 0.019 Uiso calc R 1 . .
C C3 0.12436(7) 0.71334(7) 0.46057(5) 0.01482(11) Uani d D 1 . .
H H3 0.0906 0.6823 0.5089 0.018 Uiso calc PR 0.50 A 1
H H3A 0.0983 0.6839 0.5098 0.018 Uiso d PR 0.50 A 2
C C4 0.09620(7) 0.63044(7) 0.38232(5) 0.01371(11) Uani d . 1 A .
H H4 0.1777 0.5880 0.3839 0.016 Uiso calc R 1 . .
C C5 0.14440(8) 0.91804(7) 0.47604(6) 0.01750(13) Uani d . 1 . .
H H5A 0.1292 0.9319 0.5344 0.021 Uiso calc R 1 A .
H H5B 0.1313 0.9897 0.4419 0.021 Uiso calc R 1 . .
C C6 0.28137(8) 0.87040(7) 0.48735(5) 0.01543(12) Uani d D 1 A .
H H6 0.3089 0.8850 0.4327 0.019 Uiso calc PR 0.50 B 1
H H6A 0.3075 0.8907 0.4358 0.019 Uiso d PR 0.50 B 2
C C7 0.38606(8) 0.91112(8) 0.56898(6) 0.01929(14) Uani d . 1 . .
H H7A 0.4087 0.9907 0.5604 0.023 Uiso calc R 1 A .
H H7B 0.3524 0.9080 0.6214 0.023 Uiso calc R 1 . .
C C8 0.50613(8) 0.83827(7) 0.58508(5) 0.01705(13) Uani d . 1 A .
C C9 0.49159(8) 0.72356(7) 0.56271(5) 0.01625(12) Uani d . 1 . .
C C10 0.35838(8) 0.67342(7) 0.52867(5) 0.01556(12) Uani d D 1 A .
C C11 0.63166(9) 0.88082(8) 0.62269(6) 0.02205(15) Uani d . 1 . .
H H11 0.6429 0.9580 0.6402 0.026 Uiso calc R 1 A .
C C12 0.74033(9) 0.81158(9) 0.63476(7) 0.02558(18) Uani d . 1 A .
H H12 0.8252 0.8417 0.6599 0.031 Uiso calc R 1 . .
C C13 0.72513(9) 0.69814(9) 0.61005(7) 0.02550(17) Uani d . 1 . .
H H13 0.7995 0.6512 0.6172 0.031 Uiso calc R 1 A .
C C14 0.60051(9) 0.65379(8) 0.57484(6) 0.02146(15) Uani d . 1 A .
H H14 0.5896 0.5760 0.5590 0.026 Uiso calc R 1 . .
C C15 0.29003(8) 0.71553(7) 0.25948(5) 0.01721(13) Uani d . 1 . .
C C16 0.33037(9) 0.82220(8) 0.24108(7) 0.02233(15) Uani d . 1 . .
H H16 0.2691 0.8751 0.2073 0.027 Uiso calc R 1 . .
C C17 0.46201(10) 0.85062(10) 0.27281(8) 0.0295(2) Uani d . 1 . .
H H17 0.4911 0.9230 0.2601 0.035 Uiso calc R 1 . .
C C18 0.55084(10) 0.77294(12) 0.32309(8) 0.0321(2) Uani d . 1 . .
H H18 0.6401 0.7933 0.3457 0.039 Uiso calc R 1 . .
C C19 0.51001(10) 0.66601(11) 0.34045(7) 0.0298(2) Uani d . 1 . .
H H19 0.5713 0.6133 0.3744 0.036 Uiso calc R 1 . .
C C20 0.37913(9) 0.63622(9) 0.30808(7) 0.02290(16) Uani d . 1 . .
H H20 0.3507 0.5628 0.3189 0.027 Uiso calc R 1 . .
C C21 -0.01279(8) 0.54639(7) 0.38050(5) 0.01737(13) Uani d . 1 . .
H H21A -0.0294 0.5005 0.3257 0.021 Uiso calc R 1 A .
H H21B 0.0175 0.4943 0.4316 0.021 Uiso calc R 1 . .
C C22 -0.14100(9) 0.59989(9) 0.38381(7) 0.02276(16) Uani d . 1 A .
H H22A -0.2046 0.5402 0.3838 0.034 Uiso calc R 1 . .
H H22B -0.1746 0.6486 0.3318 0.034 Uiso calc R 1 . .
H H22C -0.1262 0.6453 0.4380 0.034 Uiso calc R 1 . .

loop_
_atom_site_aniso_label
_atom_site_aniso_U_11
_atom_site_aniso_U_22
_atom_site_aniso_U_33
_atom_site_aniso_U_12
_atom_site_aniso_U_13
_atom_site_aniso_U_23
S1 0.01894(8) 0.01591(9) 0.01317(7) -0.00133(6) 0.00620(6) 0.00022(6)
O1 0.0233(3) 0.0286(3) 0.0155(2) 0.0014(2) 0.0053(2) 0.0066(2)
O2 0.0335(3) 0.0179(3) 0.0217(3) -0.0058(2) 0.0135(3) -0.0052(2)
O3 0.0279(3) 0.0185(3) 0.0289(3) 0.0003(2) 0.0052(3) 0.0018(3)
N1 0.0176(2) 0.0147(3) 0.0132(2) 0.0011(2) 0.00556(19) 0.0012(2)
N2 0.0149(9) 0.0104(11) 0.0102(5) -0.0011(7) 0.0040(6) -0.0003(5)
N2A 0.0185(13) 0.0110(12) 0.046(2) 0.0018(9) -0.0043(14) 0.0041(15)
C1 0.0234(3) 0.0156(3) 0.0162(3) 0.0053(3) 0.0040(3) 0.0018(2)
C2 0.0173(3) 0.0146(3) 0.0166(3) 0.0028(2) 0.0048(2) -0.0003(2)
C3 0.0167(3) 0.0129(3) 0.0143(3) 0.0004(2) 0.0036(2) -0.0004(2)
C4 0.0155(2) 0.0134(3) 0.0128(2) 0.0003(2) 0.0050(2) 0.0005(2)
C5 0.0210(3) 0.0131(3) 0.0185(3) 0.0025(2) 0.0058(2) -0.0004(2)
C6 0.0196(3) 0.0111(3) 0.0156(3) 0.0005(2) 0.0051(2) 0.0011(2)
C7 0.0209(3) 0.0158(3) 0.0196(3) -0.0010(3) 0.0033(3) -0.0032(3)
C8 0.0189(3) 0.0153(3) 0.0161(3) -0.0023(2) 0.0035(2) 0.0009(2)
C9 0.0176(3) 0.0147(3) 0.0150(3) -0.0004(2) 0.0024(2) 0.0012(2)
C10 0.0178(3) 0.0119(3) 0.0156(3) 0.0003(2) 0.0025(2) 0.0009(2)
C11 0.0208(3) 0.0195(4) 0.0237(4) -0.0054(3) 0.0028(3) 0.0005(3)
C12 0.0188(3) 0.0279(5) 0.0272(4) -0.0040(3) 0.0021(3) 0.0024(3)
C13 0.0186(3) 0.0284(5) 0.0264(4) 0.0033(3) 0.0016(3) 0.0012(3)
C14 0.0199(3) 0.0192(4) 0.0221(3) 0.0035(3) 0.0010(3) 0.0005(3)
C15 0.0182(3) 0.0162(3) 0.0189(3) 0.0015(2) 0.0080(2) 0.0008(3)
C16 0.0215(3) 0.0174(4) 0.0303(4) -0.0002(3) 0.0108(3) 0.0013(3)
C17 0.0244(4) 0.0258(5) 0.0419(6) -0.0060(3) 0.0149(4) -0.0069(4)
C18 0.0194(3) 0.0422(6) 0.0357(5) -0.0017(4) 0.0096(3) -0.0088(5)
C19 0.0209(4) 0.0409(6) 0.0283(4) 0.0098(4) 0.0084(3) 0.0036(4)
C20 0.0226(3) 0.0235(4) 0.0252(4) 0.0072(3) 0.0111(3) 0.0056(3)
C21 0.0203(3) 0.0162(3) 0.0171(3) -0.0035(2) 0.0077(2) -0.0013(2)
C22 0.0182(3) 0.0260(4) 0.0257(4) -0.0033(3) 0.0090(3) -0.0010(3)

loop_
_atom_type_symbol
_atom_type_description
_atom_type_scat_dispersion_real
_atom_type_scat_dispersion_imag
_atom_type_scat_source
C C 0.0033 0.0016 'International Tables Vol C Tables 4.2.6.8 and 6.1.1.4'
H H 0.0000 0.0000 'International Tables Vol C Tables 4.2.6.8 and 6.1.1.4'
N N 0.0061 0.0033 'International Tables Vol C Tables 4.2.6.8 and 6.1.1.4'
O O 0.0106 0.0060 'International Tables Vol C Tables 4.2.6.8 and 6.1.1.4'
S S 0.1246 0.1234 'International Tables Vol C Tables 4.2.6.8 and 6.1.1.4'

loop_
_geom_angle_atom_site_label_1
_geom_angle_atom_site_label_2
_geom_angle_atom_site_label_3
_geom_angle
_geom_angle_publ_flag
O2 S1 O1 120.00(5) y
O2 S1 N1 107.12(4) ?
O1 S1 N1 106.68(4) y
O2 S1 C15 107.54(4) ?
O1 S1 C15 107.50(4) ?
N1 S1 C15 107.43(4) ?
C1 N1 C4 112.79(6) y
C1 N1 S1 118.04(6) y
C4 N1 S1 118.78(5) y
C10 N2 C3 123.0(4) y
C10 N2 C6 123.4(4) y
C3 N2 C6 113.5(3) y
C10 N2A C6 123.6(4) ?
C10 N2A C3 120.1(4) ?
C6 N2A C3 113.8(4) ?
N1 C1 C2 105.28(6) ?
N1 C1 H1A 110.7 ?
C2 C1 H1A 110.7 ?
N1 C1 H1B 110.7 ?
C2 C1 H1B 110.7 ?
H1A C1 H1B 108.8 ?
C5 C2 C1 112.73(7) ?
C5 C2 C3 104.70(6) ?
C1 C2 C3 104.88(6) ?
C5 C2 H2 111.4 ?
C1 C2 H2 111.4 ?
C3 C2 H2 111.4 ?
N2 C3 C4 115.73(17) ?
N2A C3 C4 110.5(2) ?
N2 C3 C2 103.3(2) ?
N2A C3 C2 101.9(2) ?
C4 C3 C2 106.88(6) ?
N2 C3 H3 110.2 ?
N2A C3 H3 116.5 ?
C4 C3 H3 110.2 ?
C2 C3 H3 110.2 ?
N2 C3 H3A 106.0 ?
N2A C3 H3A 112.3 ?
C4 C3 H3A 112.3 ?
C2 C3 H3A 112.3 ?
N1 C4 C21 111.11(6) ?
N1 C4 C3 103.81(6) ?
C21 C4 C3 113.81(6) ?
N1 C4 H4 109.3 ?
C21 C4 H4 109.3 ?
C3 C4 H4 109.3 ?
C2 C5 C6 103.66(6) ?
C2 C5 H5A 111.0 ?
C6 C5 H5A 111.0 ?
C2 C5 H5B 111.0 ?
C6 C5 H5B 111.0 ?
H5A C5 H5B 109.0 ?
N2A C6 C7 112.8(2) ?
N2 C6 C7 108.85(19) ?
N2A C6 C5 103.8(2) ?
N2 C6 C5 101.75(19) ?
C7 C6 C5 115.52(7) ?
N2A C6 H6 103.6 ?
N2 C6 H6 110.1 ?
C7 C6 H6 110.1 ?
C5 C6 H6 110.1 ?
N2A C6 H6A 108.1 ?
N2 C6 H6A 114.6 ?
C7 C6 H6A 108.1 ?
C5 C6 H6A 108.1 ?
C8 C7 C6 110.36(7) ?
C8 C7 H7A 109.6 ?
C6 C7 H7A 109.6 ?
C8 C7 H7B 109.6 ?
C6 C7 H7B 109.6 ?
H7A C7 H7B 108.1 ?
C11 C8 C9 118.66(8) ?
C11 C8 C7 122.42(8) ?
C9 C8 C7 118.92(7) ?
C14 C9 C8 120.66(8) ?
C14 C9 C10 119.26(8) ?
C8 C9 C10 120.03(7) ?
O3 C10 N2 121.8(2) ?
O3 C10 N2A 122.7(3) ?
O3 C10 C9 122.31(7) ?
N2 C10 C9 115.8(2) ?
N2A C10 C9 114.8(3) ?
C12 C11 C8 120.77(9) ?
C12 C11 H11 119.6 ?
C8 C11 H11 119.6 ?
C11 C12 C13 120.15(9) ?
C11 C12 H12 119.9 ?
C13 C12 H12 119.9 ?
C14 C13 C12 119.71(9) ?
C14 C13 H13 120.1 ?
C12 C13 H13 120.1 ?
C13 C14 C9 119.99(9) ?
C13 C14 H14 120.0 ?
C9 C14 H14 120.0 ?
C16 C15 C20 121.19(8) ?
C16 C15 S1 119.56(7) ?
C20 C15 S1 119.24(7) ?
C15 C16 C17 119.11(9) ?
C15 C16 H16 120.4 ?
C17 C16 H16 120.4 ?
C18 C17 C16 119.99(10) ?
C18 C17 H17 120.0 ?
C16 C17 H17 120.0 ?
C19 C18 C17 120.57(10) ?
C19 C18 H18 119.7 ?
C17 C18 H18 119.7 ?
C18 C19 C20 119.90(10) ?
C18 C19 H19 120.1 ?
C20 C19 H19 120.1 ?
C19 C20 C15 119.21(10) ?
C19 C20 H20 120.4 ?
C15 C20 H20 120.4 ?
C22 C21 C4 114.85(7) ?
C22 C21 H21A 108.6 ?
C4 C21 H21A 108.6 ?
C22 C21 H21B 108.6 ?
C4 C21 H21B 108.6 ?
H21A C21 H21B 107.5 ?
C21 C22 H22A 109.5 ?
C21 C22 H22B 109.5 ?
H22A C22 H22B 109.5 ?
C21 C22 H22C 109.5 ?
H22A C22 H22C 109.5 ?
H22B C22 H22C 109.5 ?

loop_
_geom_bond_atom_site_label_1
_geom_bond_atom_site_label_2
_geom_bond_distance
_geom_bond_publ_flag
S1 O2 1.4353(8) y
S1 O1 1.4372(7) y
S1 N1 1.6218(7) y
S1 C15 1.7673(8) y
O3 C10 1.2313(11) y
N1 C1 1.4789(11) y
N1 C4 1.4904(10) y
N2 C10 1.351(5) y
N2 C3 1.460(5) y
N2 C6 1.478(5) y
N2A C10 1.372(5) ?
N2A C6 1.454(6) ?
N2A C3 1.479(6) ?
C1 C2 1.5408(12) ?
C1 H1A 0.99 ?
C1 H1B 0.99 ?
C2 C5 1.5315(12) ?
C2 C3 1.5420(11) ?
C2 H2 1.00 ?
C3 C4 1.5335(11) ?
C3 H3 1.00 ?
C3 H3A 0.96 ?
C4 C21 1.5257(11) ?
C4 H4 1.00 ?
C5 C6 1.5322(11) ?
C5 H5A 0.99 ?
C5 H5B 0.99 ?
C6 C7 1.5198(11) ?
C6 H6 1.00 ?
C6 H6A 0.96 ?
C7 C8 1.5064(12) ?
C7 H7A 0.99 ?
C7 H7B 0.99 ?
C8 C11 1.3971(12) ?
C8 C9 1.3972(12) ?
C9 C14 1.3952(12) ?
C9 C10 1.4941(11) ?
C11 C12 1.3896(14) ?
C11 H11 0.95 ?
C12 C13 1.3915(16) ?
C12 H12 0.95 ?
C13 C14 1.3915(13) ?
C13 H13 0.95 ?
C14 H14 0.95 ?
C15 C16 1.3889(13) ?
C15 C20 1.3976(12) ?
C16 C17 1.3940(14) ?
C16 H16 0.95 ?
C17 C18 1.3928(18) ?
C17 H17 0.95 ?
C18 C19 1.3889(19) ?
C18 H18 0.95 ?
C19 C20 1.3914(15) ?
C19 H19 0.95 ?
C20 H20 0.95 ?
C21 C22 1.5251(12) ?
C21 H21A 0.99 ?
C21 H21B 0.99 ?
C22 H22A 0.98 ?
C22 H22B 0.98 ?
C22 H22C 0.98 ?

loop_
_geom_hbond_atom_site_label_D
_geom_hbond_atom_site_label_H
_geom_hbond_atom_site_label_A
_geom_hbond_site_symmetry_A
_geom_hbond_distance_DH
_geom_hbond_distance_HA
_geom_hbond_distance_DA
_geom_hbond_angle_DHA
C1 H1A O2 2_555 0.99 2.56 3.2113(11) 124
C3 H3 O1 4_576 1.00 2.46 3.2798(10) 139
C4 H4 O3 . 1.00 2.49 3.0481(11) 115
C14 H14 O3 3_666 0.95 2.52 3.3214(12) 141
C16 H16 O1 . 0.95 2.56 2.9229(13) 103
C22 H22A O3 3_566 0.98 2.56 3.4371(13) 149

loop_
_geom_torsion_atom_site_label_1
_geom_torsion_atom_site_label_2
_geom_torsion_atom_site_label_3
_geom_torsion_atom_site_label_4
_geom_torsion
O2 S1 N1 C1 -173.15(6)
O1 S1 N1 C1 -43.48(7)
C15 S1 N1 C1 71.55(7)
O2 S1 N1 C4 44.33(7)
O1 S1 N1 C4 174.01(6)
C15 S1 N1 C4 -70.96(7)
C4 N1 C1 C2 -6.54(9)
S1 N1 C1 C2 -151.19(6)
N1 C1 C2 C5 132.95(7)
N1 C1 C2 C3 19.63(8)
C10 N2 C3 N2A -96(4)
C6 N2 C3 N2A 79(4)
C10 N2 C3 C4 -58.1(3)
C6 N2 C3 C4 116.9(2)
C10 N2 C3 C2 -174.6(2)
C6 N2 C3 C2 0.5(2)
C10 N2A C3 N2 72(4)
C6 N2A C3 N2 -91(4)
C10 N2A C3 C4 -72.0(4)
C6 N2A C3 C4 125.2(3)
C10 N2A C3 C2 174.7(3)
C6 N2A C3 C2 11.9(3)
C5 C2 C3 N2 -22.19(16)
C1 C2 C3 N2 96.70(15)
C5 C2 C3 N2A -28.8(2)
C1 C2 C3 N2A 90.1(2)
C5 C2 C3 C4 -144.74(6)
C1 C2 C3 C4 -25.85(8)
C1 N1 C4 C21 113.35(7)
S1 N1 C4 C21 -102.29(7)
C1 N1 C4 C3 -9.37(8)
S1 N1 C4 C3 134.99(6)
N2 C3 C4 N1 -92.8(2)
N2A C3 C4 N1 -88.5(2)
C2 C3 C4 N1 21.60(7)
N2 C3 C4 C21 146.3(2)
N2A C3 C4 C21 150.6(2)
C2 C3 C4 C21 -99.32(8)
C1 C2 C5 C6 -78.11(8)
C3 C2 C5 C6 35.32(8)
C10 N2A C6 N2 -80(4)
C3 N2A C6 N2 82(3)
C10 N2A C6 C7 -26.5(5)
C3 N2A C6 C7 135.5(3)
C10 N2A C6 C5 -152.4(3)
C3 N2A C6 C5 9.7(4)
C10 N2 C6 N2A 87(3)
C3 N2 C6 N2A -88(4)
C10 N2 C6 C7 -41.4(3)
C3 N2 C6 C7 143.58(18)
C10 N2 C6 C5 -163.8(2)
C3 N2 C6 C5 21.2(2)
C2 C5 C6 N2A -27.4(2)
C2 C5 C6 N2 -33.83(16)
C2 C5 C6 C7 -151.53(7)
N2A C6 C7 C8 46.8(2)
N2 C6 C7 C8 52.37(18)
C5 C6 C7 C8 166.03(7)
C6 C7 C8 C11 148.04(8)
C6 C7 C8 C9 -32.81(11)
C11 C8 C9 C14 -2.19(12)
C7 C8 C9 C14 178.62(8)
C11 C8 C9 C10 175.46(8)
C7 C8 C9 C10 -3.73(11)
C3 N2 C10 O3 -3.3(4)
C6 N2 C10 O3 -177.90(18)
C3 N2 C10 N2A 96(4)
C6 N2 C10 N2A -79(4)
C3 N2 C10 C9 179.86(19)
C6 N2 C10 C9 5.3(3)
C6 N2A C10 O3 174.0(3)
C3 N2A C10 O3 12.9(5)
C6 N2A C10 N2 89(4)
C3 N2A C10 N2 -72(4)
C6 N2A C10 C9 -10.6(5)
C3 N2A C10 C9 -171.6(3)
C14 C9 C10 O3 20.09(13)
C8 C9 C10 O3 -157.60(9)
C14 C9 C10 N2 -163.13(17)
C8 C9 C10 N2 19.18(19)
C14 C9 C10 N2A -155.4(2)
C8 C9 C10 N2A 27.0(3)
C9 C8 C11 C12 2.26(14)
C7 C8 C11 C12 -178.58(9)
C8 C11 C12 C13 -0.55(15)
C11 C12 C13 C14 -1.27(16)
C12 C13 C14 C9 1.33(15)
C8 C9 C14 C13 0.41(13)
C10 C9 C14 C13 -177.25(8)
O2 S1 C15 C16 150.31(7)
O1 S1 C15 C16 19.81(9)
N1 S1 C15 C16 -94.67(8)
O2 S1 C15 C20 -30.50(8)
O1 S1 C15 C20 -161.00(7)
N1 S1 C15 C20 84.52(8)
C20 C15 C16 C17 -0.81(14)
S1 C15 C16 C17 178.37(8)
C15 C16 C17 C18 -0.74(16)
C16 C17 C18 C19 1.41(17)
C17 C18 C19 C20 -0.53(17)
C18 C19 C20 C15 -0.99(15)
C16 C15 C20 C19 1.68(14)
S1 C15 C20 C19 -177.50(8)
N1 C4 C21 C22 -62.92(9)
C3 C4 C21 C22 53.83(9)
